data_4517319
loop_
_publ_author_name
'Jiang, Cheng'
'Lu, Hong'
'Xu, Wen-Hua'
'Wu, Jianing'
'Yu, Tian-Yang'
'Xu, Peng-Fei'
'Wei, Hao'

_publ_section_title
;
 Ni-Catalyzed 1,2-Acyl Migration Reactions Triggered by C--C Bond
 Activation of Ketones
;
_journal_name_full 'ACS Catalysis'
_journal_page_first 1947
_journal_page_last 1953
_journal_paper_doi 10.1021/acscatal.9b04112
_journal_year 2020
_chemical_formula_moiety 'C18 H18 O'
_chemical_formula_sum 'C18 H18 O'
_chemical_formula_weight 250.32
_space_group_crystal_system monoclinic
_space_group_IT_number 14
_space_group_name_Hall '-P 2ybc'
_space_group_name_H-M_alt 'P 1 21/c 1'
_atom_sites_solution_hydrogens geom
_atom_sites_solution_primary dual
_audit_creation_date 2019-05-23
_audit_creation_method
;
Olex2 1.2
(compiled 2018.05.29 svn.r3508 for OlexSys, GUI svn.r5506)
;
_cell_angle_alpha 90
_cell_angle_beta 107.205(4)
_cell_angle_gamma 90
_cell_formula_units_Z 4
_cell_length_a 11.5972(5)
_cell_length_b 9.6059(4)
_cell_length_c 13.0289(5)
_cell_measurement_reflns_used 2796
_cell_measurement_temperature 100.01(10)
_cell_measurement_theta_max 73.8010
_cell_measurement_theta_min 3.9860
_cell_volume 1386.49(10)
_computing_cell_refinement 'CrysAlisPro 1.171.39.34b (Rigaku OD, 2017)'
_computing_data_collection 'CrysAlisPro 1.171.39.34b (Rigaku OD, 2017)'
_computing_data_reduction 'CrysAlisPro 1.171.39.34b (Rigaku OD, 2017)'
_computing_molecular_graphics 'Olex2 (Dolomanov et al., 2009)'
_computing_publication_material 'Olex2 (Dolomanov et al., 2009)'
_computing_structure_refinement 'ShelXL (Sheldrick, 2015)'
_computing_structure_solution 'ShelXT (Sheldrick, 2015)'
_diffrn_ambient_environment N~2~
_diffrn_ambient_temperature 100.01(10)
_diffrn_detector 'CCD plate'
_diffrn_detector_type HyPix
_diffrn_measured_fraction_theta_full 0.981
_diffrn_measured_fraction_theta_max 0.981
_diffrn_measurement_details
;
List of Runs (angles in degrees, time in seconds):

  # Type    Start    End  Width  t~exp~   \w     \q     \k     \f   Frames
--------------------------------------------------------------------------
  1  \w    -62.00   7.00   0.50    0.06    --  -43.05  83.00 113.00  138
  2  \w     60.00 120.00   0.50    0.06    --   43.05 178.00  30.00  120
  3  \w     80.00 166.00   0.50    0.25    --  109.88  83.00 113.00  172
  4  \w    129.00 176.00   0.50    0.25    --  109.88  61.00  60.00   94
  5  \w     89.00 118.00   0.50    0.25    --  109.88  61.00  60.00   58
  6  \w     83.00 109.00   0.50    0.25    --  109.88 -45.00 -30.00   52
  7  \w     86.00 140.00   0.50    0.25    --  109.88 -83.00  -6.00  108
  8  \w     63.00 108.00   0.50    0.25    --  109.88 -94.00 -60.00   90
  9  \w     36.00 104.00   0.50    0.25    --  109.88 -94.00-180.00  136
 10  \w     34.00  65.00   0.50    0.25    --  109.88 -45.00 -30.00   62
 11  \w     93.00 135.00   0.50    0.25    --  109.88  45.00-120.00   84
 12  \w    144.00 170.00   0.50    0.25    --  109.88  45.00-120.00   52
 13  \w     66.00  91.00   0.50    0.06    --   43.05 178.00-120.00   50
 14  \w     41.00  68.00   0.50    0.06    --   43.05  83.00 113.00   54
 15  \w    -49.00 -20.00   0.50    0.06    --  -43.05 -83.00  -6.00   58
 16  \w   -115.00 -53.00   0.50    0.06    --  -43.05 -83.00  -6.00  124
 17  \w   -136.00-111.00   0.50    0.25    --  -90.25 -83.00  -6.00   50
 18  \w   -161.00-104.00   0.50    0.25    --  -90.25 -94.00  60.00  114
 19  \w    -85.00 -16.00   0.50    0.25    --  -90.25  61.00 -60.00  138
 20  \w   -121.00 -61.00   0.50    0.25    --  -90.25  83.00 113.00  120
;
_diffrn_measurement_device 'four-circle diffractometer'
_diffrn_measurement_device_type 'XtaLAB Synergy, Dualflex, HyPix'
_diffrn_measurement_method '\w scans'
_diffrn_orient_matrix_type 'CrysAlisPro convention (1999,Acta A55,543-557)'
_diffrn_orient_matrix_UB_11 0.1155256000
_diffrn_orient_matrix_UB_12 0.0832554000
_diffrn_orient_matrix_UB_13 0.0065895000
_diffrn_orient_matrix_UB_21 -0.0397381000
_diffrn_orient_matrix_UB_22 0.1134811000
_diffrn_orient_matrix_UB_23 0.0658814000
_diffrn_orient_matrix_UB_31 0.0664781000
_diffrn_orient_matrix_UB_32 -0.0767526000
_diffrn_orient_matrix_UB_33 0.1046308000
_diffrn_radiation_monochromator mirror
_diffrn_radiation_probe x-ray
_diffrn_radiation_type CuK\a
_diffrn_radiation_wavelength 1.54184
_diffrn_reflns_av_R_equivalents 0.0461
_diffrn_reflns_av_unetI/netI 0.0529
_diffrn_reflns_Laue_measured_fraction_full 0.981
_diffrn_reflns_Laue_measured_fraction_max 0.981
_diffrn_reflns_limit_h_max 13
_diffrn_reflns_limit_h_min -13
_diffrn_reflns_limit_k_max 11
_diffrn_reflns_limit_k_min -11
_diffrn_reflns_limit_l_max 15
_diffrn_reflns_limit_l_min -15
_diffrn_reflns_number 6988
_diffrn_reflns_point_group_measured_fraction_full 0.981
_diffrn_reflns_point_group_measured_fraction_max 0.981
_diffrn_reflns_theta_full 67.044
_diffrn_reflns_theta_max 67.044
_diffrn_reflns_theta_min 3.990
_diffrn_source 'micro-focus sealed X-ray tube'
_diffrn_source_type 'PhotonJet (Cu) X-ray Source'
_exptl_absorpt_coefficient_mu 0.558
_exptl_absorpt_correction_T_max 1.00000
_exptl_absorpt_correction_T_min 0.45619
_exptl_absorpt_correction_type multi-scan
_exptl_absorpt_process_details
;
CrysAlisPro 1.171.39.34b (Rigaku Oxford Diffraction, 2017)
Empirical absorption correction using spherical harmonics,
 implemented in SCALE3 ABSPACK scaling algorithm.
;
_exptl_crystal_colour 'clear colourless'
_exptl_crystal_colour_lustre clear
_exptl_crystal_colour_primary colourless
_exptl_crystal_density_diffrn 1.199
_exptl_crystal_description block
_exptl_crystal_F_000 536
_exptl_crystal_size_max 0.2
_exptl_crystal_size_mid 0.2
_exptl_crystal_size_min 0.2
_refine_diff_density_max 0.653
_refine_diff_density_min -0.278
_refine_diff_density_rms 0.059
_refine_ls_extinction_method none
_refine_ls_goodness_of_fit_ref 1.078
_refine_ls_hydrogen_treatment constr
_refine_ls_matrix_type full
_refine_ls_number_parameters 175
_refine_ls_number_reflns 2419
_refine_ls_number_restraints 0
_refine_ls_restrained_S_all 1.078
_refine_ls_R_factor_all 0.0628
_refine_ls_R_factor_gt 0.0534
_refine_ls_shift/su_max 0.000
_refine_ls_shift/su_mean 0.000
_refine_ls_structure_factor_coef Fsqd
_refine_ls_weighting_details 'w=1/[\s^2^(Fo^2^)+(0.0831P)^2^+0.6864P] where P=(Fo^2^+2Fc^2^)/3'
_refine_ls_weighting_scheme calc
_refine_ls_wR_factor_gt 0.1404
_refine_ls_wR_factor_ref 0.1600
_reflns_Friedel_coverage 0.000
_reflns_number_gt 2078
_reflns_number_total 2419
_reflns_threshold_expression 'I > 2\s(I)'
_cod_data_source_file cs9b04112_si_003.cif
_cod_data_source_block exp_2463
_cod_depositor_comments 'Adding full bibliography for 4517319--4517320.cif.'
_cod_database_code 4517319
_shelx_shelxl_version_number 2018/3
_shelx_space_group_comment
;
The symmetry employed for this shelxl refinement is uniquely defined
by the following loop, which should always be used as a source of
symmetry information in preference to the above space-group names.
They are only intended as comments.
;
_shelx_estimated_absorpt_t_max 0.897
_shelx_estimated_absorpt_t_min 0.897
_reflns_odcompleteness_completeness 97.53
_reflns_odcompleteness_iscentric 1
_reflns_odcompleteness_theta 66.97
_olex2_refinement_description
;
1. Fixed Uiso
 At 1.2 times of:
  All C(H) groups
 At 1.5 times of:
  All C(H,H,H) groups
2.a Ternary CH refined with riding coordinates:
 C2(H2)
2.b Aromatic/amide H refined with riding coordinates:
 C9(H9), C10(H10), C12(H12), C14(H14), C15(H15), C16(H16), C17(H17), C18(H18)
2.c Idealised Me refined as rotating group:
 C1(H1A,H1B,H1C), C4(H4A,H4B,H4C), C5(H5A,H5B,H5C)
;
_olex2_submission_special_instructions 'No special instructions were received'
_oxdiff_exptl_absorpt_empirical_details
;
Empirical correction (ABSPACK) includes:
- Absorption correction using spherical harmonics
- Frame scaling
;
_oxdiff_exptl_absorpt_empirical_full_max 1.875
_oxdiff_exptl_absorpt_empirical_full_min 0.497

loop_
_space_group_symop_operation_xyz
'x, y, z'
'-x, y+1/2, -z+1/2'
'-x, -y, -z'
'x, -y-1/2, z-1/2'

loop_
_atom_site_label
_atom_site_type_symbol
_atom_site_fract_x
_atom_site_fract_y
_atom_site_fract_z
_atom_site_U_iso_or_equiv
_atom_site_adp_type
_atom_site_occupancy
_atom_site_site_symmetry_order
_atom_site_calc_flag
_atom_site_refinement_flags_posn
O1 O 0.78051(12) 0.06674(14) 0.37662(11) 0.0301(4) Uani 1 1 d .
C1 C 1.00663(18) 0.2000(2) 0.50741(17) 0.0315(5) Uani 1 1 d .
H1A H 1.017402 0.124392 0.557584 0.047 Uiso 1 1 calc GR
H1B H 1.066589 0.270031 0.535911 0.047 Uiso 1 1 calc GR
H1C H 1.014860 0.166106 0.440608 0.047 Uiso 1 1 calc GR
C2 C 0.88179(18) 0.2622(2) 0.48865(16) 0.0310(5) Uani 1 1 d .
H2 H 0.873903 0.336297 0.435297 0.037 Uiso 1 1 calc R
C3 C 0.85043(17) 0.3289(2) 0.58619(15) 0.0277(5) Uani 1 1 d .
C4 C 0.91802(19) 0.2650(3) 0.69483(17) 0.0408(6) Uani 1 1 d .
H4A H 0.886125 0.301723 0.749357 0.061 Uiso 1 1 calc GR
H4B H 1.002260 0.287443 0.711996 0.061 Uiso 1 1 calc GR
H4C H 0.908131 0.165714 0.691338 0.061 Uiso 1 1 calc GR
C5 C 0.8750(2) 0.4863(2) 0.5905(2) 0.0424(6) Uani 1 1 d .
H5A H 0.825975 0.529082 0.525709 0.064 Uiso 1 1 calc GR
H5B H 0.958694 0.502418 0.597481 0.064 Uiso 1 1 calc GR
H5C H 0.855785 0.525807 0.651156 0.064 Uiso 1 1 calc GR
C6 C 0.71627(16) 0.29822(19) 0.56148(14) 0.0236(4) Uani 1 1 d .
C7 C 0.77910(17) 0.1585(2) 0.44086(14) 0.0260(4) Uani 1 1 d .
C8 C 0.67796(17) 0.19836(18) 0.48090(14) 0.0232(4) Uani 1 1 d .
C9 C 0.55923(17) 0.15171(18) 0.44812(14) 0.0239(4) Uani 1 1 d .
H9 H 0.534018 0.086351 0.393385 0.029 Uiso 1 1 calc R
C10 C 0.47965(17) 0.20459(19) 0.49866(14) 0.0241(4) Uani 1 1 d .
H10 H 0.400065 0.173794 0.477842 0.029 Uiso 1 1 calc R
C11 C 0.51656(17) 0.30430(18) 0.58116(14) 0.0227(4) Uani 1 1 d .
C12 C 0.63573(17) 0.35191(18) 0.61166(14) 0.0235(4) Uani 1 1 d .
H12 H 0.660877 0.418976 0.665107 0.028 Uiso 1 1 calc R
C13 C 0.43099(16) 0.35241(19) 0.63860(14) 0.0235(4) Uani 1 1 d .
C14 C 0.42617(17) 0.49258(19) 0.66660(15) 0.0264(4) Uani 1 1 d .
H14 H 0.475784 0.557432 0.647579 0.032 Uiso 1 1 calc R
C15 C 0.34731(18) 0.5350(2) 0.72281(15) 0.0307(5) Uani 1 1 d .
H15 H 0.344154 0.628239 0.740986 0.037 Uiso 1 1 calc R
C16 C 0.27355(18) 0.4391(2) 0.75179(15) 0.0310(5) Uani 1 1 d .
H16 H 0.221422 0.467940 0.789826 0.037 Uiso 1 1 calc R
C17 C 0.27724(17) 0.3001(2) 0.72420(16) 0.0306(5) Uani 1 1 d .
H17 H 0.227646 0.235721 0.743807 0.037 Uiso 1 1 calc R
C18 C 0.35485(16) 0.25689(19) 0.66739(14) 0.0250(4) Uani 1 1 d .
H18 H 0.356295 0.163763 0.648287 0.030 Uiso 1 1 calc R

loop_
_atom_site_aniso_label
_atom_site_aniso_U_11
_atom_site_aniso_U_22
_atom_site_aniso_U_33
_atom_site_aniso_U_23
_atom_site_aniso_U_13
_atom_site_aniso_U_12
O1 0.0333(8) 0.0253(7) 0.0315(7) -0.0046(5) 0.0094(6) -0.0004(6)
C1 0.0284(10) 0.0288(11) 0.0372(11) -0.0019(8) 0.0093(8) -0.0007(8)
C2 0.0335(11) 0.0283(10) 0.0310(10) 0.0021(8) 0.0093(8) -0.0014(8)
C3 0.0261(10) 0.0300(10) 0.0275(10) -0.0026(8) 0.0087(8) -0.0069(8)
C4 0.0263(10) 0.0612(15) 0.0329(11) 0.0089(10) 0.0058(8) -0.0034(10)
C5 0.0353(12) 0.0352(13) 0.0591(14) -0.0045(10) 0.0178(10) -0.0111(9)
C6 0.0255(10) 0.0217(9) 0.0223(9) 0.0024(7) 0.0051(7) -0.0043(7)
C7 0.0284(10) 0.0248(10) 0.0243(9) 0.0017(7) 0.0070(7) -0.0004(7)
C8 0.0278(10) 0.0182(9) 0.0231(9) 0.0021(7) 0.0066(7) -0.0014(7)
C9 0.0279(10) 0.0173(9) 0.0248(9) -0.0011(7) 0.0053(7) -0.0023(7)
C10 0.0249(9) 0.0205(9) 0.0242(9) 0.0015(7) 0.0032(7) -0.0031(7)
C11 0.0281(10) 0.0166(9) 0.0219(9) 0.0043(6) 0.0049(7) 0.0005(7)
C12 0.0278(9) 0.0191(9) 0.0231(9) -0.0005(7) 0.0070(7) -0.0044(7)
C13 0.0232(9) 0.0215(9) 0.0222(9) 0.0024(7) 0.0013(7) 0.0012(7)
C14 0.0285(9) 0.0214(9) 0.0258(9) 0.0011(7) 0.0026(7) 0.0004(7)
C15 0.0335(10) 0.0255(10) 0.0282(9) -0.0027(8) 0.0017(8) 0.0075(8)
C16 0.0267(10) 0.0374(11) 0.0275(10) -0.0002(8) 0.0059(8) 0.0078(8)
C17 0.0254(10) 0.0351(11) 0.0298(10) 0.0036(8) 0.0059(8) 0.0001(8)
C18 0.0243(9) 0.0212(9) 0.0280(9) 0.0008(7) 0.0056(7) -0.0002(7)

loop_
_atom_type_symbol
_atom_type_description
_atom_type_scat_dispersion_real
_atom_type_scat_dispersion_imag
_atom_type_scat_source
C C 0.0181 0.0091 'International Tables Vol C Tables 4.2.6.8 and 6.1.1.4'
H H 0.0000 0.0000 'International Tables Vol C Tables 4.2.6.8 and 6.1.1.4'
O O 0.0492 0.0322 'International Tables Vol C Tables 4.2.6.8 and 6.1.1.4'

loop_
_geom_angle_atom_site_label_1
_geom_angle_atom_site_label_2
_geom_angle_atom_site_label_3
_geom_angle
C1 C2 C3 118.16(17)
C1 C2 C7 113.46(17)
C7 C2 C3 104.88(16)
C4 C3 C2 114.24(18)
C4 C3 C5 108.78(18)
C5 C3 C2 110.40(16)
C6 C3 C2 102.63(15)
C6 C3 C4 109.30(15)
C6 C3 C5 111.42(17)
C8 C6 C3 111.75(16)
C12 C6 C3 128.09(17)
C12 C6 C8 120.09(17)
O1 C7 C2 125.52(18)
O1 C7 C8 127.34(17)
C8 C7 C2 106.99(16)
C6 C8 C7 109.67(16)
C9 C8 C6 121.29(17)
C9 C8 C7 129.03(17)
C10 C9 C8 118.46(17)
C9 C10 C11 121.30(17)
C10 C11 C13 119.97(16)
C12 C11 C10 119.43(17)
C12 C11 C13 120.53(16)
C6 C12 C11 119.42(17)
C14 C13 C11 121.03(17)
C18 C13 C11 120.04(16)
C18 C13 C14 118.92(17)
C15 C14 C13 120.12(18)
C16 C15 C14 120.31(18)
C15 C16 C17 120.09(18)
C18 C17 C16 120.05(19)
C17 C18 C13 120.50(18)

loop_
_geom_bond_atom_site_label_1
_geom_bond_atom_site_label_2
_geom_bond_distance
O1 C7 1.219(2)
C1 C2 1.518(3)
C2 C3 1.559(3)
C2 C7 1.536(3)
C3 C4 1.529(3)
C3 C5 1.537(3)
C3 C6 1.521(3)
C6 C8 1.394(3)
C6 C12 1.388(3)
C7 C8 1.468(3)
C8 C9 1.390(3)
C9 C10 1.379(3)
C10 C11 1.409(3)
C11 C12 1.397(3)
C11 C13 1.482(3)
C13 C14 1.400(3)
C13 C18 1.399(3)
C14 C15 1.391(3)
C15 C16 1.383(3)
C16 C17 1.387(3)
C17 C18 1.387(3)
